data_7020558
loop_
_publ_author_name
'Leeland, James W.'
'Finn, Colin'
'Escuyer, B\'ereng\`ere'
'Kawaguchi, Hiroyuki'
'Nichol, Gary S.'
'Slawin, Alexandra M. Z.'
'Love, Jason B.'

_publ_section_title
;
 Synthesis and structures of transition metal pacman complexes of
 heteroditopic Schiff-base pyrrole macrocycles.
;
_journal_issue 45
_journal_name_full 'Dalton transactions (Cambridge, England : 2003)'
_journal_page_first 13815
_journal_page_last 13831
_journal_paper_doi 10.1039/c2dt31850d
_journal_volume 41
_journal_year 2012
_chemical_formula_moiety 'C35 H42 Cl N4 O6 V'
_chemical_formula_sum 'C35 H42 Cl N4 O6 V'
_chemical_formula_weight 701.12
_chemical_name_systematic
;
?
;
_space_group_IT_number 14
_symmetry_cell_setting monoclinic
_symmetry_space_group_name_Hall '-P 2ybc'
_symmetry_space_group_name_H-M 'P 1 21/c 1'
_atom_sites_solution_hydrogens geom
_atom_sites_solution_primary direct
_atom_sites_solution_secondary difmap
_audit_creation_method SHELXL-97
_cell_angle_alpha 90.00
_cell_angle_beta 99.7770(10)
_cell_angle_gamma 90.00
_cell_formula_units_Z 4
_cell_length_a 9.9312(3)
_cell_length_b 16.3385(4)
_cell_length_c 21.0755(5)
_cell_measurement_reflns_used 6891
_cell_measurement_temperature 150(2)
_cell_measurement_theta_max 26.4
_cell_measurement_theta_min 1.6
_cell_volume 3370.06(15)
_computing_cell_refinement Saint
_computing_data_collection 'SMART (Siemans, 1993)'
_computing_data_reduction Saint
_computing_molecular_graphics 'ORTEP (Farrugia, 1997)'
_computing_publication_material 'enCIFer (Allen et al., 2004)'
_computing_structure_refinement 'SHELXL-97 (Sheldrick, 2008)'
_computing_structure_solution 'SIR-92 (Giacovazzo, 1994)'
_diffrn_ambient_temperature 150(2)
_diffrn_measured_fraction_theta_full 0.997
_diffrn_measured_fraction_theta_max 0.997
_diffrn_measurement_device_type 'Bruker Smart Apex CCD'
_diffrn_measurement_method 'Phi and Omega scans'
_diffrn_radiation_monochromator graphite
_diffrn_radiation_source 'fine-focus sealed tube'
_diffrn_radiation_type MoK\a
_diffrn_radiation_wavelength 0.71073
_diffrn_reflns_av_R_equivalents 0.0570
_diffrn_reflns_av_sigmaI/netI 0.2805
_diffrn_reflns_limit_h_max 12
_diffrn_reflns_limit_h_min -12
_diffrn_reflns_limit_k_max 20
_diffrn_reflns_limit_k_min 0
_diffrn_reflns_limit_l_max 26
_diffrn_reflns_limit_l_min 0
_diffrn_reflns_number 6891
_diffrn_reflns_theta_full 26.40
_diffrn_reflns_theta_max 26.40
_diffrn_reflns_theta_min 1.59
_diffrn_standards_decay_% 0
_diffrn_standards_number 0
_exptl_absorpt_coefficient_mu 0.425
_exptl_absorpt_correction_T_max 0.7454
_exptl_absorpt_correction_T_min 0.6623
_exptl_absorpt_correction_type multi-scan
_exptl_absorpt_process_details 'SADABS 2007/2'
_exptl_crystal_colour red
_exptl_crystal_density_diffrn 1.382
_exptl_crystal_density_method 'not measured'
_exptl_crystal_description block
_exptl_crystal_F_000 1472
_exptl_crystal_size_max 0.26
_exptl_crystal_size_mid 0.20
_exptl_crystal_size_min 0.16
_refine_diff_density_max 0.534
_refine_diff_density_min -2.290
_refine_diff_density_rms 0.130
_refine_ls_extinction_method none
_refine_ls_goodness_of_fit_ref 0.782
_refine_ls_hydrogen_treatment riding
_refine_ls_matrix_type full
_refine_ls_number_parameters 434
_refine_ls_number_reflns 6891
_refine_ls_number_restraints 3
_refine_ls_restrained_S_all 0.782
_refine_ls_R_factor_all 0.1356
_refine_ls_R_factor_gt 0.0412
_refine_ls_shift/su_max 0.001
_refine_ls_shift/su_mean 0.000
_refine_ls_structure_factor_coef Fsqd
_refine_ls_weighting_details 'calc w=1/[\s^2^(Fo^2^)+(0.0220P)^2^+0.0000P] where P=(Fo^2^+2Fc^2^)/3'
_refine_ls_weighting_scheme calc
_refine_ls_wR_factor_gt 0.0648
_refine_ls_wR_factor_ref 0.1124
_reflns_number_gt 1414
_reflns_number_total 6891
_reflns_threshold_expression >2\s(I)
_cod_data_source_file c2dt31850d.txt
_cod_data_source_block jl9054_VClH2OLp
_cod_original_sg_symbol_H-M 'P 21/c'
_cod_database_code 7020558

loop_
_symmetry_equiv_pos_as_xyz
'x, y, z'
'-x, y+1/2, -z+1/2'
'-x, -y, -z'
'x, -y-1/2, z-1/2'

loop_
_atom_site_label
_atom_site_type_symbol
_atom_site_fract_x
_atom_site_fract_y
_atom_site_fract_z
_atom_site_U_iso_or_equiv
_atom_site_adp_type
_atom_site_occupancy
_atom_site_symmetry_multiplicity
_atom_site_calc_flag
_atom_site_refinement_flags
V001 V 0.64440(6) 0.10431(4) 0.80555(3) 0.02142(17) Uani 1 1 d .
Cl01 Cl 0.48280(10) 0.19945(6) 0.80729(5) 0.0328(2) Uani 1 1 d .
O4 O 1.0692(2) 0.04327(15) 0.78297(12) 0.0272(6) Uani 1 1 d .
O2 O 0.8187(3) -0.12414(14) 0.87062(11) 0.0249(6) Uani 1 1 d .
O1 O 0.7485(2) -0.05716(14) 0.98814(11) 0.0245(6) Uani 1 1 d .
O3 O 0.9378(2) -0.11135(15) 0.76173(12) 0.0258(6) Uani 1 1 d .
O5 O 1.0824(3) 0.20631(15) 0.83062(12) 0.0291(6) Uani 1 1 d .
N1 N 0.7994(3) 0.20049(15) 0.80778(13) 0.0164(6) Uani 1 1 d .
N4 N 0.6013(3) 0.04882(17) 0.89498(12) 0.0171(6) Uani 1 1 d .
N3 N 0.5340(3) 0.00596(17) 0.77346(13) 0.0191(6) Uani 1 1 d .
N2 N 0.6687(3) 0.11105(16) 0.71229(13) 0.0173(6) Uani 1 1 d .
C6 C 0.4928(4) 0.0186(2) 0.65303(15) 0.0205(7) Uani 1 1 d .
C35 C 0.8719(3) 0.2438(2) 0.86121(16) 0.0207(7) Uani 1 1 d .
C34 C 0.8026(4) 0.2832(2) 0.90533(16) 0.0228(8) Uani 1 1 d .
H34 H 0.7056 0.2818 0.8985 0.027 Uiso 1 1 calc R
C8 C 0.5887(4) -0.1065(2) 0.59758(19) 0.0308(9) Uani 1 1 d .
H8A H 0.6782 -0.0803 0.6001 0.046 Uiso 1 1 calc R
H8B H 0.5700 -0.1403 0.5586 0.046 Uiso 1 1 calc R
H8C H 0.5887 -0.1411 0.6356 0.046 Uiso 1 1 calc R
C9 C 0.3695(4) 0.0787(2) 0.64356(17) 0.0241(8) Uani 1 1 d .
H9A H 0.2846 0.0460 0.6398 0.029 Uiso 1 1 calc R
H9B H 0.3755 0.1126 0.6829 0.029 Uiso 1 1 calc R
C7 C 0.4779(4) -0.0406(2) 0.59508(16) 0.0234(8) Uani 1 1 d .
H7A H 0.3881 -0.0682 0.5913 0.028 Uiso 1 1 calc R
H7B H 0.4769 -0.0078 0.5555 0.028 Uiso 1 1 calc R
C5 C 0.6206(3) 0.0694(2) 0.65757(15) 0.0174(7) Uani 1 1 d .
C4 C 0.6964(4) 0.0929(2) 0.61009(17) 0.0264(8) Uani 1 1 d .
H4 H 0.6846 0.0728 0.5672 0.032 Uiso 1 1 calc R
C20 C 0.7859(3) 0.0557(2) 1.06392(17) 0.0240(8) Uani 1 1 d .
H20 H 0.8447 0.0227 1.0937 0.029 Uiso 1 1 calc R
C19 C 0.7562(4) 0.1346(2) 1.08075(17) 0.0258(8) Uani 1 1 d .
H19 H 0.7956 0.1554 1.1218 0.031 Uiso 1 1 calc R
C21 C 0.7311(3) 0.0243(2) 1.00418(15) 0.0202(7) Uani 1 1 d .
C2 C 0.7736(4) 0.1621(2) 0.69973(16) 0.0237(8) Uani 1 1 d .
C32 C 1.0115(4) 0.3249(2) 0.96998(17) 0.0257(8) Uani 1 1 d .
H32 H 1.0587 0.3531 1.0065 0.031 Uiso 1 1 calc R
C1 C 0.8379(4) 0.2091(2) 0.75220(16) 0.0222(8) Uani 1 1 d .
H1 H 0.9085 0.2466 0.7471 0.027 Uiso 1 1 calc R
C13 C 0.4345(3) -0.1149(2) 0.78977(16) 0.0214(8) Uani 1 1 d .
H13 H 0.4021 -0.1608 0.8104 0.026 Uiso 1 1 calc R
C3 C 0.7918(4) 0.1510(2) 0.63691(17) 0.0236(8) Uani 1 1 d .
H3 H 0.8569 0.1778 0.6160 0.028 Uiso 1 1 calc R
C25 C 0.8089(3) -0.1478(2) 0.75972(17) 0.0221(8) Uani 1 1 d .
H25A H 0.7927 -0.1887 0.7246 0.027 Uiso 1 1 calc R
H25B H 0.7365 -0.1056 0.7512 0.027 Uiso 1 1 calc R
C12 C 0.4236(4) -0.1035(2) 0.72337(17) 0.0230(8) Uani 1 1 d .
H12 H 0.3818 -0.1395 0.6904 0.028 Uiso 1 1 calc R
C23 C 0.8684(4) -0.1522(2) 0.93431(16) 0.0218(8) Uani 1 1 d .
H23A H 0.9581 -0.1794 0.9360 0.026 Uiso 1 1 calc R
H23B H 0.8038 -0.1923 0.9477 0.026 Uiso 1 1 calc R
C15 C 0.5384(3) -0.0225(2) 0.88399(15) 0.0182(7) Uani 1 1 d .
H15 H 0.5196 -0.0555 0.9185 0.022 Uiso 1 1 calc R
C14 C 0.5003(4) -0.0480(2) 0.81981(16) 0.0213(8) Uani 1 1 d .
C33 C 0.8718(4) 0.3239(2) 0.95820(18) 0.0288(9) Uani 1 1 d .
H33 H 0.8223 0.3513 0.9866 0.035 Uiso 1 1 calc R
C22 C 0.8824(3) -0.0801(2) 0.97805(17) 0.0218(8) Uani 1 1 d .
H22A H 0.9403 -0.0942 1.0196 0.026 Uiso 1 1 calc R
H22B H 0.9258 -0.0342 0.9585 0.026 Uiso 1 1 calc R
C30 C 1.0150(3) 0.2442(2) 0.87479(16) 0.0221(8) Uani 1 1 d .
C31 C 1.0845(4) 0.2848(2) 0.92868(17) 0.0264(8) Uani 1 1 d .
H31 H 1.1815 0.2850 0.9372 0.032 Uiso 1 1 calc R
C17 C 0.6164(4) 0.1525(2) 0.97784(17) 0.0267(8) Uani 1 1 d .
H17 H 0.5574 0.1861 0.9485 0.032 Uiso 1 1 calc R
C26 C 0.9447(4) -0.0551(2) 0.71130(17) 0.0303(9) Uani 1 1 d .
H26A H 0.8646 -0.0181 0.7060 0.036 Uiso 1 1 calc R
H26B H 0.9437 -0.0849 0.6704 0.036 Uiso 1 1 calc R
C11 C 0.4871(3) -0.0277(2) 0.71486(16) 0.0203(7) Uani 1 1 d .
C24 C 0.8045(4) -0.1882(2) 0.82264(17) 0.0266(8) Uani 1 1 d .
H24A H 0.7167 -0.2173 0.8214 0.032 Uiso 1 1 calc R
H24B H 0.8800 -0.2282 0.8327 0.032 Uiso 1 1 calc R
C16 C 0.6478(3) 0.0737(2) 0.95933(15) 0.0218(8) Uani 1 1 d .
C18 C 0.6708(4) 0.1828(2) 1.03899(18) 0.0276(8) Uani 1 1 d .
H18 H 0.6485 0.2364 1.0513 0.033 Uiso 1 1 calc R
C29 C 1.1831(4) 0.1445(2) 0.85548(18) 0.0299(9) Uani 1 1 d .
H29A H 1.1535 0.1136 0.8911 0.036 Uiso 1 1 calc R
H29B H 1.2727 0.1702 0.8716 0.036 Uiso 1 1 calc R
C27 C 1.0742(4) -0.0059(2) 0.72729(18) 0.0307(9) Uani 1 1 d .
H27A H 1.1538 -0.0432 0.7356 0.037 Uiso 1 1 calc R
H27B H 1.0848 0.0296 0.6904 0.037 Uiso 1 1 calc R
C28 C 1.1927(4) 0.0891(2) 0.79983(18) 0.0287(8) Uani 1 1 d .
H28A H 1.2090 0.1220 0.7624 0.034 Uiso 1 1 calc R
H28B H 1.2707 0.0511 0.8115 0.034 Uiso 1 1 calc R
C10 C 0.3563(4) 0.1352(3) 0.58662(19) 0.0365(10) Uani 1 1 d .
H10A H 0.4378 0.1699 0.5903 0.055 Uiso 1 1 calc R
H10B H 0.2752 0.1697 0.5855 0.055 Uiso 1 1 calc R
H10C H 0.3473 0.1029 0.5470 0.055 Uiso 1 1 calc R
O100 O 0.8264(3) 0.03724(15) 0.83392(12) 0.0233(5) Uani 1 1 d D
H101 H 0.831(5) -0.0079(16) 0.852(2) 0.078(18) Uiso 1 1 d D
H102 H 0.899(3) 0.046(3) 0.821(2) 0.09(2) Uiso 1 1 d D

loop_
_atom_site_aniso_label
_atom_site_aniso_U_11
_atom_site_aniso_U_22
_atom_site_aniso_U_33
_atom_site_aniso_U_23
_atom_site_aniso_U_13
_atom_site_aniso_U_12
V001 0.0238(3) 0.0231(3) 0.0173(3) -0.0001(2) 0.0035(2) -0.0061(3)
Cl01 0.0304(5) 0.0325(5) 0.0355(5) -0.0008(4) 0.0051(4) -0.0022(4)
O4 0.0167(12) 0.0335(15) 0.0334(15) 0.0021(12) 0.0096(11) -0.0046(11)
O2 0.0391(15) 0.0173(13) 0.0186(13) 0.0028(10) 0.0062(11) -0.0012(11)
O1 0.0254(13) 0.0220(13) 0.0255(14) -0.0010(10) 0.0027(11) 0.0007(11)
O3 0.0241(13) 0.0266(14) 0.0289(15) 0.0020(11) 0.0105(11) 0.0003(11)
O5 0.0273(14) 0.0385(16) 0.0214(13) 0.0057(12) 0.0037(11) 0.0061(12)
N1 0.0175(14) 0.0085(13) 0.0222(15) 0.0001(11) 0.0008(12) -0.0039(11)
N4 0.0195(15) 0.0196(15) 0.0127(13) 0.0020(11) 0.0043(11) 0.0001(12)
N3 0.0167(15) 0.0190(15) 0.0221(15) 0.0019(12) 0.0048(12) -0.0015(12)
N2 0.0196(15) 0.0160(14) 0.0178(15) 0.0022(11) 0.0074(12) -0.0039(11)
C6 0.0260(19) 0.0194(18) 0.0153(17) -0.0054(13) 0.0009(14) -0.0004(15)
C35 0.0202(18) 0.0205(18) 0.0199(18) 0.0042(14) -0.0008(14) -0.0019(14)
C34 0.0193(18) 0.0231(19) 0.0245(19) 0.0031(14) -0.0005(14) -0.0007(15)
C8 0.041(2) 0.025(2) 0.030(2) -0.0030(16) 0.0133(18) -0.0007(18)
C9 0.0199(18) 0.030(2) 0.0218(18) 0.0022(15) 0.0013(14) 0.0024(16)
C7 0.0236(19) 0.029(2) 0.0178(17) -0.0037(14) 0.0032(14) -0.0125(16)
C5 0.0179(17) 0.0229(18) 0.0096(15) -0.0003(13) -0.0032(12) -0.0002(14)
C4 0.0218(19) 0.038(2) 0.0204(19) 0.0020(16) 0.0053(15) -0.0017(17)
C20 0.0130(17) 0.033(2) 0.0230(18) 0.0031(15) -0.0045(14) -0.0078(15)
C19 0.033(2) 0.0232(19) 0.0232(19) -0.0070(15) 0.0089(16) -0.0079(16)
C21 0.0246(19) 0.0213(18) 0.0148(17) -0.0020(14) 0.0042(14) -0.0078(15)
C2 0.028(2) 0.0236(19) 0.0206(19) 0.0026(14) 0.0068(16) 0.0024(16)
C32 0.030(2) 0.0192(19) 0.0234(19) -0.0025(15) -0.0075(15) -0.0066(16)
C1 0.0224(19) 0.024(2) 0.0208(18) 0.0065(14) 0.0054(14) -0.0026(15)
C13 0.0246(19) 0.0187(17) 0.0230(19) 0.0032(14) 0.0098(15) -0.0010(15)
C3 0.032(2) 0.0215(19) 0.0210(19) 0.0099(14) 0.0144(16) 0.0011(16)
C25 0.0194(18) 0.0235(19) 0.0237(19) 0.0017(14) 0.0045(14) 0.0054(15)
C12 0.0220(18) 0.026(2) 0.0210(19) -0.0098(15) 0.0034(15) -0.0118(15)
C23 0.0241(19) 0.0187(18) 0.0203(18) 0.0056(14) -0.0028(15) 0.0041(15)
C15 0.0204(17) 0.0194(18) 0.0171(16) -0.0018(14) 0.0098(13) -0.0052(14)
C14 0.0202(18) 0.0235(19) 0.0226(18) 0.0013(14) 0.0108(14) -0.0076(15)
C33 0.030(2) 0.031(2) 0.0228(19) -0.0058(16) -0.0042(16) 0.0077(17)
C22 0.0197(19) 0.0227(19) 0.0228(19) -0.0029(14) 0.0030(14) -0.0012(15)
C30 0.0207(19) 0.0220(19) 0.0224(19) 0.0009(14) 0.0002(14) -0.0012(15)
C31 0.0151(17) 0.034(2) 0.028(2) 0.0066(16) -0.0008(15) -0.0041(16)
C17 0.038(2) 0.0219(19) 0.0207(19) 0.0010(15) 0.0065(16) -0.0032(17)
C26 0.045(2) 0.026(2) 0.023(2) 0.0066(16) 0.0154(18) -0.0003(18)
C11 0.0201(18) 0.0232(19) 0.0190(17) -0.0023(14) 0.0074(14) -0.0032(15)
C24 0.036(2) 0.0180(18) 0.027(2) -0.0089(15) 0.0085(17) -0.0020(16)
C16 0.0228(19) 0.030(2) 0.0129(16) -0.0041(14) 0.0039(14) -0.0077(16)
C18 0.034(2) 0.0225(19) 0.029(2) -0.0034(16) 0.0116(17) -0.0017(17)
C29 0.023(2) 0.040(2) 0.027(2) 0.0126(17) 0.0035(16) 0.0081(17)
C27 0.041(2) 0.026(2) 0.029(2) -0.0021(16) 0.0173(18) 0.0068(18)
C28 0.0176(19) 0.037(2) 0.033(2) 0.0042(17) 0.0083(16) 0.0026(17)
C10 0.028(2) 0.049(3) 0.031(2) 0.0024(19) 0.0017(17) 0.0103(19)
O100 0.0276(14) 0.0195(14) 0.0246(14) 0.0070(11) 0.0094(11) 0.0039(11)

loop_
_atom_type_symbol
_atom_type_description
_atom_type_scat_dispersion_real
_atom_type_scat_dispersion_imag
_atom_type_scat_source
C C 0.0033 0.0016 'International Tables Vol C Tables 4.2.6.8 and 6.1.1.4'
H H 0.0000 0.0000 'International Tables Vol C Tables 4.2.6.8 and 6.1.1.4'
N N 0.0061 0.0033 'International Tables Vol C Tables 4.2.6.8 and 6.1.1.4'
O O 0.0106 0.0060 'International Tables Vol C Tables 4.2.6.8 and 6.1.1.4'
Cl Cl 0.1484 0.1585 'International Tables Vol C Tables 4.2.6.8 and 6.1.1.4'
V V 0.3005 0.5294 'International Tables Vol C Tables 4.2.6.8 and 6.1.1.4'

loop_
_geom_angle_atom_site_label_1
_geom_angle_atom_site_label_2
_geom_angle_atom_site_label_3
_geom_angle
N3 V001 N2 82.19(11)
N3 V001 O100 94.17(11)
N2 V001 O100 93.78(10)
N3 V001 N1 157.82(11)
N2 V001 N1 77.47(11)
O100 V001 N1 78.58(10)
N3 V001 N4 77.45(11)
N2 V001 N4 158.13(11)
O100 V001 N4 79.93(10)
N1 V001 N4 121.00(10)
N3 V001 Cl01 102.13(8)
N2 V001 Cl01 100.49(8)
O100 V001 Cl01 159.58(8)
N1 V001 Cl01 90.27(7)
N4 V001 Cl01 91.59(8)
C28 O4 C27 110.5(3)
C23 O2 C24 113.8(3)
C21 O1 C22 116.3(3)
C25 O3 C26 114.4(3)
C30 O5 C29 116.8(3)
C1 N1 C35 118.3(3)
C1 N1 V001 111.8(2)
C35 N1 V001 129.4(2)
C15 N4 C16 119.2(3)
C15 N4 V001 111.6(2)
C16 N4 V001 128.6(2)
C11 N3 C14 107.1(3)
C11 N3 V001 135.7(2)
C14 N3 V001 117.0(2)
C5 N2 C2 107.8(3)
C5 N2 V001 135.8(2)
C2 N2 V001 115.7(2)
C5 C6 C11 112.0(3)
C5 C6 C7 111.2(3)
C11 C6 C7 110.8(3)
C5 C6 C9 107.3(3)
C11 C6 C9 106.4(3)
C7 C6 C9 109.0(3)
C30 C35 C34 117.2(3)
C30 C35 N1 121.6(3)
C34 C35 N1 121.0(3)
C33 C34 C35 121.6(3)
C33 C34 H34 119.2
C35 C34 H34 119.2
C7 C8 H8A 109.5
C7 C8 H8B 109.5
H8A C8 H8B 109.5
C7 C8 H8C 109.5
H8A C8 H8C 109.5
H8B C8 H8C 109.5
C10 C9 C6 116.8(3)
C10 C9 H9A 108.1
C6 C9 H9A 108.1
C10 C9 H9B 108.1
C6 C9 H9B 108.1
H9A C9 H9B 107.3
C8 C7 C6 116.1(3)
C8 C7 H7A 108.3
C6 C7 H7A 108.3
C8 C7 H7B 108.3
C6 C7 H7B 108.3
H7A C7 H7B 107.4
N2 C5 C4 108.4(3)
N2 C5 C6 120.2(3)
C4 C5 C6 130.8(3)
C3 C4 C5 107.9(3)
C3 C4 H4 126.0
C5 C4 H4 126.0
C19 C20 C21 120.8(3)
C19 C20 H20 119.6
C21 C20 H20 119.6
C18 C19 C20 120.6(3)
C18 C19 H19 119.7
C20 C19 H19 119.7
C20 C21 O1 122.1(3)
C20 C21 C16 119.7(3)
O1 C21 C16 118.1(3)
C3 C2 N2 109.1(3)
C3 C2 C1 135.3(3)
N2 C2 C1 115.6(3)
C33 C32 C31 120.1(3)
C33 C32 H32 119.9
C31 C32 H32 119.9
N1 C1 C2 119.0(3)
N1 C1 H1 120.5
C2 C1 H1 120.5
C14 C13 C12 107.8(3)
C14 C13 H13 126.1
C12 C13 H13 126.1
C2 C3 C4 106.8(3)
C2 C3 H3 126.6
C4 C3 H3 126.6
O3 C25 C24 109.0(3)
O3 C25 H25A 109.9
C24 C25 H25A 109.9
O3 C25 H25B 109.9
C24 C25 H25B 109.9
H25A C25 H25B 108.3
C13 C12 C11 106.5(3)
C13 C12 H12 126.8
C11 C12 H12 126.8
O2 C23 C22 108.0(3)
O2 C23 H23A 110.1
C22 C23 H23A 110.1
O2 C23 H23B 110.1
C22 C23 H23B 110.1
H23A C23 H23B 108.4
N4 C15 C14 118.1(3)
N4 C15 H15 120.9
C14 C15 H15 120.9
C13 C14 N3 109.4(3)
C13 C14 C15 135.2(3)
N3 C14 C15 115.4(3)
C32 C33 C34 120.3(4)
C32 C33 H33 119.8
C34 C33 H33 119.8
O1 C22 C23 107.9(3)
O1 C22 H22A 110.1
C23 C22 H22A 110.1
O1 C22 H22B 110.1
C23 C22 H22B 110.1
H22A C22 H22B 108.4
O5 C30 C31 122.2(3)
O5 C30 C35 116.8(3)
C31 C30 C35 120.9(3)
C32 C31 C30 119.8(3)
C32 C31 H31 120.1
C30 C31 H31 120.1
C16 C17 C18 120.9(3)
C16 C17 H17 119.6
C18 C17 H17 119.6
O3 C26 C27 109.1(3)
O3 C26 H26A 109.9
C27 C26 H26A 109.9
O3 C26 H26B 109.9
C27 C26 H26B 109.9
H26A C26 H26B 108.3
N3 C11 C12 109.3(3)
N3 C11 C6 121.5(3)
C12 C11 C6 128.9(3)
O2 C24 C25 106.8(3)
O2 C24 H24A 110.4
C25 C24 H24A 110.4
O2 C24 H24B 110.4
C25 C24 H24B 110.4
H24A C24 H24B 108.6
C17 C16 C21 118.5(3)
C17 C16 N4 118.7(3)
C21 C16 N4 122.7(3)
C19 C18 C17 119.4(3)
C19 C18 H18 120.3
C17 C18 H18 120.3
O5 C29 C28 105.6(3)
O5 C29 H29A 110.6
C28 C29 H29A 110.6
O5 C29 H29B 110.6
C28 C29 H29B 110.6
H29A C29 H29B 108.7
O4 C27 C26 109.7(3)
O4 C27 H27A 109.7
C26 C27 H27A 109.7
O4 C27 H27B 109.7
C26 C27 H27B 109.7
H27A C27 H27B 108.2
O4 C28 C29 110.2(3)
O4 C28 H28A 109.6
C29 C28 H28A 109.6
O4 C28 H28B 109.6
C29 C28 H28B 109.6
H28A C28 H28B 108.1
C9 C10 H10A 109.5
C9 C10 H10B 109.5
H10A C10 H10B 109.5
C9 C10 H10C 109.5
H10A C10 H10C 109.5
H10B C10 H10C 109.5
V001 O100 H101 125(3)
V001 O100 H102 125(3)
H101 O100 H102 108.8(17)

loop_
_geom_bond_atom_site_label_1
_geom_bond_atom_site_label_2
_geom_bond_distance
V001 N3 1.998(3)
V001 N2 2.023(3)
V001 O100 2.111(3)
V001 N1 2.195(3)
V001 N4 2.198(3)
V001 Cl01 2.2390(12)
O4 C28 1.429(4)
O4 C27 1.430(4)
O2 C23 1.425(4)
O2 C24 1.445(4)
O1 C21 1.391(4)
O1 C22 1.432(4)
O3 C25 1.405(4)
O3 C26 1.416(4)
O5 C30 1.382(4)
O5 C29 1.455(4)
N1 C1 1.300(4)
N1 C35 1.419(4)
N4 C15 1.323(4)
N4 C16 1.416(4)
N3 C11 1.360(4)
N3 C14 1.398(4)
N2 C5 1.354(4)
N2 C2 1.394(4)
C6 C5 1.506(4)
C6 C11 1.516(5)
C6 C7 1.545(4)
C6 C9 1.556(5)
C35 C30 1.401(5)
C35 C34 1.403(5)
C34 C33 1.377(5)
C34 H34 0.9500
C8 C7 1.535(5)
C8 H8A 0.9800
C8 H8B 0.9800
C8 H8C 0.9800
C9 C10 1.502(5)
C9 H9A 0.9900
C9 H9B 0.9900
C7 H7A 0.9900
C7 H7B 0.9900
C5 C4 1.404(5)
C4 C3 1.391(5)
C4 H4 0.9500
C20 C19 1.381(5)
C20 C21 1.383(4)
C20 H20 0.9500
C19 C18 1.364(5)
C19 H19 0.9500
C21 C16 1.402(5)
C2 C3 1.378(5)
C2 C1 1.408(5)
C32 C33 1.367(5)
C32 C31 1.388(5)
C32 H32 0.9500
C1 H1 0.9500
C13 C14 1.372(5)
C13 C12 1.398(5)
C13 H13 0.9500
C3 H3 0.9500
C25 C24 1.489(5)
C25 H25A 0.9900
C25 H25B 0.9900
C12 C11 1.415(4)
C12 H12 0.9500
C23 C22 1.488(4)
C23 H23A 0.9900
C23 H23B 0.9900
C15 C14 1.405(4)
C15 H15 0.9500
C33 H33 0.9500
C22 H22A 0.9900
C22 H22B 0.9900
C30 C31 1.393(5)
C31 H31 0.9500
C17 C16 1.396(5)
C17 C18 1.400(5)
C17 H17 0.9500
C26 C27 1.505(5)
C26 H26A 0.9900
C26 H26B 0.9900
C24 H24A 0.9900
C24 H24B 0.9900
C18 H18 0.9500
C29 C28 1.498(5)
C29 H29A 0.9900
C29 H29B 0.9900
C27 H27A 0.9900
C27 H27B 0.9900
C28 H28A 0.9900
C28 H28B 0.9900
C10 H10A 0.9800
C10 H10B 0.9800
C10 H10C 0.9800
O100 H101 0.827(10)
O100 H102 0.828(10)

loop_
_geom_torsion_atom_site_label_1
_geom_torsion_atom_site_label_2
_geom_torsion_atom_site_label_3
_geom_torsion_atom_site_label_4
_geom_torsion
N3 V001 N1 C1 18.4(4)
N2 V001 N1 C1 -5.5(2)
O100 V001 N1 C1 91.0(2)
N4 V001 N1 C1 161.8(2)
Cl01 V001 N1 C1 -106.2(2)
N3 V001 N1 C35 -152.4(3)
N2 V001 N1 C35 -176.3(3)
O100 V001 N1 C35 -79.8(3)
N4 V001 N1 C35 -9.0(3)
Cl01 V001 N1 C35 83.0(3)
N3 V001 N4 C15 5.8(2)
N2 V001 N4 C15 -16.0(4)
O100 V001 N4 C15 -90.8(2)
N1 V001 N4 C15 -160.8(2)
Cl01 V001 N4 C15 107.9(2)
N3 V001 N4 C16 176.3(3)
N2 V001 N4 C16 154.5(3)
O100 V001 N4 C16 79.7(3)
N1 V001 N4 C16 9.7(3)
Cl01 V001 N4 C16 -81.6(3)
N2 V001 N3 C11 -8.3(3)
O100 V001 N3 C11 -101.6(3)
N1 V001 N3 C11 -31.9(5)
N4 V001 N3 C11 179.7(3)
Cl01 V001 N3 C11 90.8(3)
N2 V001 N3 C14 166.0(3)
O100 V001 N3 C14 72.8(2)
N1 V001 N3 C14 142.5(3)
N4 V001 N3 C14 -5.9(2)
Cl01 V001 N3 C14 -94.8(2)
N3 V001 N2 C5 4.1(3)
O100 V001 N2 C5 97.8(3)
N1 V001 N2 C5 175.2(3)
N4 V001 N2 C5 25.6(5)
Cl01 V001 N2 C5 -96.9(3)
N3 V001 N2 C2 -164.5(2)
O100 V001 N2 C2 -70.8(2)
N1 V001 N2 C2 6.6(2)
N4 V001 N2 C2 -143.0(3)
Cl01 V001 N2 C2 94.5(2)
C1 N1 C35 C30 -47.3(4)
V001 N1 C35 C30 122.9(3)
C1 N1 C35 C34 137.4(3)
V001 N1 C35 C34 -52.3(4)
C30 C35 C34 C33 3.0(5)
N1 C35 C34 C33 178.5(3)
C5 C6 C9 C10 57.1(4)
C11 C6 C9 C10 177.1(3)
C7 C6 C9 C10 -63.4(4)
C5 C6 C7 C8 64.0(4)
C11 C6 C7 C8 -61.2(4)
C9 C6 C7 C8 -177.9(3)
C2 N2 C5 C4 0.9(4)
V001 N2 C5 C4 -168.3(3)
C2 N2 C5 C6 -170.9(3)
V001 N2 C5 C6 19.9(5)
C11 C6 C5 N2 -40.5(4)
C7 C6 C5 N2 -165.0(3)
C9 C6 C5 N2 75.9(4)
C11 C6 C5 C4 149.9(4)
C7 C6 C5 C4 25.4(5)
C9 C6 C5 C4 -93.8(4)
N2 C5 C4 C3 -0.6(4)
C6 C5 C4 C3 170.0(3)
C21 C20 C19 C18 0.7(5)
C19 C20 C21 O1 -173.7(3)
C19 C20 C21 C16 2.0(5)
C22 O1 C21 C20 -72.0(4)
C22 O1 C21 C16 112.2(3)
C5 N2 C2 C3 -0.9(4)
V001 N2 C2 C3 170.8(2)
C5 N2 C2 C1 -178.7(3)
V001 N2 C2 C1 -7.0(4)
C35 N1 C1 C2 175.5(3)
V001 N1 C1 C2 3.6(4)
C3 C2 C1 N1 -175.2(4)
N2 C2 C1 N1 1.9(5)
N2 C2 C3 C4 0.5(4)
C1 C2 C3 C4 177.7(4)
C5 C4 C3 C2 0.1(4)
C26 O3 C25 C24 -165.8(3)
C14 C13 C12 C11 0.8(4)
C24 O2 C23 C22 178.1(3)
C16 N4 C15 C14 -176.4(3)
V001 N4 C15 C14 -4.9(4)
C12 C13 C14 N3 -0.9(4)
C12 C13 C14 C15 178.3(4)
C11 N3 C14 C13 0.7(4)
V001 N3 C14 C13 -175.2(2)
C11 N3 C14 C15 -178.7(3)
V001 N3 C14 C15 5.4(4)
N4 C15 C14 C13 -179.1(4)
N4 C15 C14 N3 0.1(5)
C31 C32 C33 C34 -0.1(5)
C35 C34 C33 C32 -1.8(6)
C21 O1 C22 C23 -154.4(3)
O2 C23 C22 O1 75.8(3)
C29 O5 C30 C31 56.3(4)
C29 O5 C30 C35 -127.0(3)
C34 C35 C30 O5 -179.1(3)
N1 C35 C30 O5 5.5(5)
C34 C35 C30 C31 -2.4(5)
N1 C35 C30 C31 -177.8(3)
C33 C32 C31 C30 0.7(5)
O5 C30 C31 C32 177.1(3)
C35 C30 C31 C32 0.6(5)
C25 O3 C26 C27 166.4(3)
C14 N3 C11 C12 -0.2(4)
V001 N3 C11 C12 174.5(2)
C14 N3 C11 C6 173.5(3)
V001 N3 C11 C6 -11.8(5)
C13 C12 C11 N3 -0.4(4)
C13 C12 C11 C6 -173.4(3)
C5 C6 C11 N3 37.1(4)
C7 C6 C11 N3 161.9(3)
C9 C6 C11 N3 -79.8(4)
C5 C6 C11 C12 -150.5(3)
C7 C6 C11 C12 -25.8(5)
C9 C6 C11 C12 92.6(4)
C23 O2 C24 C25 -157.2(3)
O3 C25 C24 O2 63.7(4)
C18 C17 C16 C21 2.2(5)
C18 C17 C16 N4 -173.9(3)
C20 C21 C16 C17 -3.4(5)
O1 C21 C16 C17 172.5(3)
C20 C21 C16 N4 172.5(3)
O1 C21 C16 N4 -11.6(5)
C15 N4 C16 C17 -131.3(3)
V001 N4 C16 C17 58.8(4)
C15 N4 C16 C21 52.7(4)
V001 N4 C16 C21 -117.2(3)
C20 C19 C18 C17 -1.9(5)
C16 C17 C18 C19 0.4(5)
C30 O5 C29 C28 155.0(3)
C28 O4 C27 C26 178.7(3)
O3 C26 C27 O4 -65.2(4)
C27 O4 C28 C29 176.3(3)
O5 C29 C28 O4 -68.7(4)
